data_1535345
loop_
_publ_author_name
'Mikhalenko, S.I.'
'Kuz'ma, Yu.B.'
'Orishchin, S.V.'

_publ_section_title
;
 Crystalline structure of Ho Al3 Bx and Dy Al3 Bx compounds
;
_journal_name_full 'Izvestiya Akademii Nauk SSSR, Metally'
_journal_page_first 212
_journal_page_last 214
_journal_volume 1990
_journal_year 1990
_chemical_formula_sum 'Al3 Ho'
_chemical_name_systematic 'Ho Al3 B0.45'
_space_group_IT_number 166
_symmetry_space_group_name_Hall '-R 3 2"'
_symmetry_space_group_name_H-M 'R -3 m :H'
_cell_angle_alpha 90
_cell_angle_beta 90
_cell_angle_gamma 120
_cell_formula_units_Z 9
_cell_length_a 6.132
_cell_length_b 6.132
_cell_length_c 20.986
_cell_volume 683.384
_citation_journal_id_ASTM IZNMAQ
_cod_data_source_file Mikhalenko_IZNMAQ_1990_985.cif
_cod_data_source_block Al3Ho1
_cod_original_cell_volume 683.3837
_cod_original_formula_sum 'Al3 Ho1'
_cod_database_code 1535345

loop_
_symmetry_equiv_pos_as_xyz
x,y,z
-y,x-y,z
-x+y,-x,z
y,x,-z
-x,-x+y,-z
x-y,-y,-z
-x,-y,-z
y,-x+y,-z
x-y,x,-z
-y,-x,z
x,x-y,z
-x+y,y,z
x+2/3,y+1/3,z+1/3
-y+2/3,x-y+1/3,z+1/3
-x+y+2/3,-x+1/3,z+1/3
y+2/3,x+1/3,-z+1/3
-x+2/3,-x+y+1/3,-z+1/3
x-y+2/3,-y+1/3,-z+1/3
-x+2/3,-y+1/3,-z+1/3
y+2/3,-x+y+1/3,-z+1/3
x-y+2/3,x+1/3,-z+1/3
-y+2/3,-x+1/3,z+1/3
x+2/3,x-y+1/3,z+1/3
-x+y+2/3,y+1/3,z+1/3
x+1/3,y+2/3,z+2/3
-y+1/3,x-y+2/3,z+2/3
-x+y+1/3,-x+2/3,z+2/3
y+1/3,x+2/3,-z+2/3
-x+1/3,-x+y+2/3,-z+2/3
x-y+1/3,-y+2/3,-z+2/3
-x+1/3,-y+2/3,-z+2/3
y+1/3,-x+y+2/3,-z+2/3
x-y+1/3,x+2/3,-z+2/3
-y+1/3,-x+2/3,z+2/3
x+1/3,x-y+2/3,z+2/3
-x+y+1/3,y+2/3,z+2/3

loop_
_atom_site_label
_atom_site_type_symbol
_atom_site_fract_x
_atom_site_fract_y
_atom_site_fract_z
_atom_site_occupancy
_atom_site_U_iso_or_equiv
Ho1 Ho 0 0 0 1 0.0
Al1 Al 0.5 0 0 1 0.0
Ho2 Ho 0 0 0.21754 1 0.0
Al2 Al 0.1861 0.3722 0.1103 1 0.0
